data_2240978
loop_
_publ_author_name
'Haines, Alan H.'
'Hughes, David L.'

_publ_section_title
;
 Crystal structure of potassium
 (1<i>S</i>)-<small>D</small>-lyxit-1-ylsulfonate monohydrate
;
_journal_coeditor_code LH5775
_journal_issue 8
_journal_name_full 'Acta Crystallographica Section E'
_journal_page_first 993
_journal_page_last 996
_journal_paper_doi 10.1107/S2056989015014139
_journal_volume 71
_journal_year 2015
_chemical_formula_iupac 'K +, C5 H11 O8 S -, H2 O'
_chemical_formula_moiety 'K +, C5 H11 O8 S -, H2 O'
_chemical_formula_structural '<i>D</i>-lyxose-KHSO3 adduct'
_chemical_formula_sum 'C5 H13 K O9 S'
_chemical_formula_weight 288.31
_chemical_name_systematic
;Potassium
(1<i>S</i>,2<i>S</i>,3<i>S</i>,4<i>R</i>)-1,2,3,4,5-pentahydroxypentane-1-sulfonate monohydrate
;
_space_group_crystal_system orthorhombic
_space_group_IT_number 18
_space_group_name_Hall 'P 2 2ab'
_space_group_name_H-M_alt 'P 21 21 2'
_symmetry_space_group_name_Hall 'P 2 2ab'
_symmetry_space_group_name_H-M 'P 21 21 2'
_atom_sites_solution_hydrogens difmap
_atom_sites_solution_primary direct
_audit_creation_method SHELXL-2014/7
_cell_angle_alpha 90
_cell_angle_beta 90
_cell_angle_gamma 90
_cell_formula_units_Z 4
_cell_length_a 23.3536(5)
_cell_length_b 9.0434(2)
_cell_length_c 4.99390(10)
_cell_measurement_reflns_used 10753
_cell_measurement_temperature 139.9(6)
_cell_measurement_theta_max 32.5550
_cell_measurement_theta_min 3.4480
_cell_volume 1054.69(4)
_computing_cell_refinement
;
CrysAlis PRO (Agilent, 2014)
;
_computing_data_collection
;
CrysAlis PRO (Agilent, 2014)
;
_computing_data_reduction
;
CrysAlis PRO (Agilent, 2014)
;
_computing_molecular_graphics
;
ORTEP (Johnson, 1976) and ORTEP-3 for Windows (Farrugia, 2012)
;
_computing_publication_material
;
SHELXL2014 (Sheldrick, 2015) and WinGX (Farrugia, 2012)
;
_computing_structure_refinement
;
SHELXL2014 (Sheldrick, 2015)
;
_computing_structure_solution
;
SHELXS97 (Sheldrick, 2008)
;
_diffrn_ambient_temperature 140.0(10)
_diffrn_detector_area_resol_mean 16.0050
_diffrn_measured_fraction_theta_full 0.997
_diffrn_measured_fraction_theta_max 0.998
_diffrn_measurement_device_type 'Oxford Diffraction Xcalibur 3/Sapphire3 CCD'
_diffrn_measurement_method 'Thin slice \f and \w scans'
_diffrn_radiation_monochromator graphite
_diffrn_radiation_source 'Enhance (Mo) X-ray Source'
_diffrn_radiation_type Mo-K\a
_diffrn_radiation_wavelength 0.71073
_diffrn_reflns_av_R_equivalents 0.0233
_diffrn_reflns_limit_h_max 32
_diffrn_reflns_limit_h_min -32
_diffrn_reflns_limit_k_max 12
_diffrn_reflns_limit_k_min -12
_diffrn_reflns_limit_l_max 7
_diffrn_reflns_limit_l_min -7
_diffrn_reflns_number 20712
_diffrn_reflns_theta_full 25.242
_diffrn_reflns_theta_max 29.993
_diffrn_reflns_theta_min 3.453
_exptl_absorpt_coefficient_mu 0.736
_exptl_absorpt_correction_T_max 1.000
_exptl_absorpt_correction_T_min 0.914
_exptl_absorpt_correction_type multi-scan
_exptl_absorpt_process_details
;
(CrysAlis PRO; Agilent, 2014)
;
_exptl_crystal_colour colourless
_exptl_crystal_density_diffrn 1.816
_exptl_crystal_description 'square prism'
_exptl_crystal_F_000 600
_exptl_crystal_size_max 0.28
_exptl_crystal_size_mid 0.26
_exptl_crystal_size_min 0.11
_refine_diff_density_max 0.304
_refine_diff_density_min -0.340
_refine_ls_abs_structure_details
;
Flack <i>x</i> determined using 1229 quotients
[(<i>I</i>^+^)-(<i>I</i>^-^)]/[(<i>I</i>^+^)+(<i>I</i>^-^)]
(Parsons <i>et al.</i>,  2013)
;
_refine_ls_abs_structure_Flack 0.023(11)
_refine_ls_extinction_method none
_refine_ls_goodness_of_fit_ref 1.123
_refine_ls_hydrogen_treatment refall
_refine_ls_matrix_type full
_refine_ls_number_parameters 198
_refine_ls_number_reflns 3062
_refine_ls_number_restraints 0
_refine_ls_restrained_S_all 1.123
_refine_ls_R_factor_all 0.0186
_refine_ls_R_factor_gt 0.0179
_refine_ls_shift/su_max 0.001
_refine_ls_shift/su_mean 0.000
_refine_ls_structure_factor_coef Fsqd
_refine_ls_weighting_details 'w=1/[\s^2^(Fo^2^)+(0.0253P)^2^+0.2102P] where P=(Fo^2^+2Fc^2^)/3'
_refine_ls_weighting_scheme calc
_refine_ls_wR_factor_gt 0.0476
_refine_ls_wR_factor_ref 0.0479
_reflns_number_gt 3008
_reflns_number_total 3062
_reflns_threshold_expression 'I > 2\s(I)'
_cod_data_source_file lh5775sup1.cif
_cod_data_source_block I
_cod_database_code 2240978
_shelx_space_group_comment
;
The symmetry employed for this shelxl refinement is uniquely defined
by the following loop, which should always be used as a source of
symmetry information in preference to the above space-group names.
They are only intended as comments.
;

loop_
_space_group_symop_operation_xyz
'x, y, z'
'-x, -y, z'
'-x+1/2, y+1/2, -z'
'x+1/2, -y+1/2, -z'

loop_
_atom_site_type_symbol
_atom_site_label
_atom_site_fract_x
_atom_site_fract_y
_atom_site_fract_z
_atom_site_U_iso_or_equiv
_atom_site_adp_type
_atom_site_calc_flag
_atom_site_occupancy
K K1 0.5000 1.0000 0.67598(9) 0.01296(9) Uani d 1
K K2 0.5000 0.5000 0.70830(10) 0.01438(9) Uani d 1
C C1 0.37190(6) 0.69370(16) 0.3668(3) 0.0102(3) Uani d 1
C C2 0.32071(6) 0.69562(16) 0.1730(3) 0.0099(2) Uani d 1
C C3 0.26543(6) 0.67837(15) 0.3346(3) 0.0104(3) Uani d 1
C C4 0.21277(6) 0.65562(16) 0.1567(3) 0.0112(3) Uani d 1
C C5 0.15984(6) 0.63560(19) 0.3308(3) 0.0150(3) Uani d 1
O O1 0.38531(5) 0.55224(13) 0.4618(2) 0.0142(2) Uani d 1
O O2 0.32388(5) 0.57866(13) -0.0172(2) 0.0129(2) Uani d 1
O O3 0.26007(5) 0.81265(13) 0.4827(3) 0.0138(2) Uani d 1
O O4 0.20578(5) 0.77316(14) -0.0315(2) 0.0136(2) Uani d 1
O O5 0.10823(5) 0.62153(13) 0.1783(3) 0.0156(2) Uani d 1
S S1 0.43316(2) 0.78331(4) 0.21337(7) 0.00910(8) Uani d 1
O O11 0.43680(5) 0.73320(13) -0.0636(2) 0.0145(2) Uani d 1
O O12 0.48337(4) 0.74113(13) 0.3723(2) 0.0132(2) Uani d 1
O O13 0.42133(5) 0.94196(12) 0.2349(3) 0.0153(2) Uani d 1
O O9 0.42697(5) 0.37107(14) 1.0868(3) 0.0188(2) Uani d 1
H H1 0.3619(8) 0.756(2) 0.520(4) 0.008(4) Uiso d 1
H H2 0.3170(9) 0.786(2) 0.088(4) 0.014(5) Uiso d 1
H H3 0.2694(9) 0.598(2) 0.456(5) 0.015(5) Uiso d 1
H H4 0.2190(9) 0.573(2) 0.044(5) 0.017(5) Uiso d 1
H H5A 0.1557(9) 0.718(3) 0.447(5) 0.019(5) Uiso d 1
H H5B 0.1647(9) 0.553(3) 0.444(5) 0.019(6) Uiso d 1
H H1O 0.3898(10) 0.496(3) 0.338(5) 0.029(6) Uiso d 1
H H2O 0.3515(10) 0.585(3) -0.100(5) 0.021(6) Uiso d 1
H H3O 0.2443(11) 0.793(3) 0.633(5) 0.029(7) Uiso d 1
H H4O 0.2011(12) 0.848(3) 0.035(6) 0.037(8) Uiso d 1
H H5O 0.1126(10) 0.557(3) 0.075(5) 0.023(6) Uiso d 1
H H9A 0.4115(12) 0.304(3) 1.008(7) 0.042(8) Uiso d 1
H H9B 0.4524(13) 0.326(3) 1.175(7) 0.048(8) Uiso d 1

loop_
_atom_site_aniso_label
_atom_site_aniso_U_11
_atom_site_aniso_U_22
_atom_site_aniso_U_33
_atom_site_aniso_U_12
_atom_site_aniso_U_13
_atom_site_aniso_U_23
K1 0.01062(18) 0.01409(18) 0.0142(2) -0.00037(15) 0.000 0.000
K2 0.0152(2) 0.01494(19) 0.01297(19) 0.00403(16) 0.000 0.000
C1 0.0088(6) 0.0117(6) 0.0101(6) 0.0001(5) 0.0004(5) 0.0014(5)
C2 0.0087(6) 0.0110(6) 0.0100(6) 0.0001(5) 0.0000(5) 0.0008(5)
C3 0.0092(6) 0.0104(6) 0.0117(7) -0.0003(5) 0.0008(5) 0.0005(5)
C4 0.0090(6) 0.0116(6) 0.0129(7) -0.0005(5) 0.0004(5) 0.0010(6)
C5 0.0096(6) 0.0205(7) 0.0151(7) -0.0016(5) 0.0001(6) 0.0022(6)
O1 0.0163(5) 0.0135(5) 0.0128(5) 0.0002(4) -0.0024(4) 0.0041(4)
O2 0.0099(5) 0.0172(5) 0.0118(5) -0.0010(4) 0.0020(4) -0.0032(4)
O3 0.0140(5) 0.0139(5) 0.0133(5) -0.0014(4) 0.0028(4) -0.0036(4)
O4 0.0147(5) 0.0146(5) 0.0116(5) 0.0015(4) -0.0002(4) 0.0012(4)
O5 0.0083(5) 0.0201(5) 0.0184(6) -0.0014(4) -0.0008(4) -0.0038(5)
S1 0.00803(14) 0.01074(14) 0.00852(15) -0.00035(11) 0.00023(12) 0.00024(12)
O11 0.0150(5) 0.0200(5) 0.0084(5) -0.0009(5) 0.0011(4) -0.0014(4)
O12 0.0091(4) 0.0182(5) 0.0124(5) 0.0006(4) -0.0011(4) 0.0013(4)
O13 0.0160(5) 0.0107(4) 0.0191(6) -0.0006(4) -0.0015(4) 0.0003(4)
O9 0.0141(5) 0.0159(6) 0.0263(6) 0.0020(5) -0.0060(5) -0.0015(5)

loop_
_atom_type_symbol
_atom_type_description
_atom_type_scat_dispersion_real
_atom_type_scat_dispersion_imag
_atom_type_scat_source
C C 0.0033 0.0016 'International Tables Vol C Tables 4.2.6.8 and 6.1.1.4'
H H 0.0000 0.0000 'International Tables Vol C Tables 4.2.6.8 and 6.1.1.4'
O O 0.0106 0.0060 'International Tables Vol C Tables 4.2.6.8 and 6.1.1.4'
S S 0.1246 0.1234 'International Tables Vol C Tables 4.2.6.8 and 6.1.1.4'
K K 0.2009 0.2494 'International Tables Vol C Tables 4.2.6.8 and 6.1.1.4'

loop_
_geom_angle_atom_site_label_1
_geom_angle_atom_site_label_2
_geom_angle_atom_site_label_3
_geom_angle_site_symmetry_1
_geom_angle_site_symmetry_3
_geom_angle
O12 K1 O12 2_675 . 114.84(5)
O12 K1 O5 2_675 4_566 109.61(3)
O12 K1 O5 . 4_566 86.51(3)
O12 K1 O5 2_675 3_556 86.51(3)
O12 K1 O5 . 3_556 109.61(3)
O5 K1 O5 4_566 3_556 150.43(6)
O12 K1 O13 2_675 . 80.20(3)
O12 K1 O13 . . 49.96(3)
O5 K1 O13 4_566 . 133.00(4)
O5 K1 O13 3_556 . 72.75(3)
O12 K1 O13 2_675 2_675 49.96(3)
O12 K1 O13 . 2_675 80.20(3)
O5 K1 O13 4_566 2_675 72.76(3)
O5 K1 O13 3_556 2_675 133.00(4)
O13 K1 O13 . 2_675 81.87(5)
O12 K1 O11 2_675 2_676 61.01(3)
O12 K1 O11 . 2_676 159.17(3)
O5 K1 O11 4_566 2_676 76.81(3)
O5 K1 O11 3_556 2_676 90.86(3)
O13 K1 O11 . 2_676 138.92(3)
O13 K1 O11 2_675 2_676 82.96(3)
O12 K1 O11 2_675 1_556 159.16(3)
O12 K1 O11 . 1_556 61.01(3)
O5 K1 O11 4_566 1_556 90.86(3)
O5 K1 O11 3_556 1_556 76.81(3)
O13 K1 O11 . 1_556 82.96(3)
O13 K1 O11 2_675 1_556 138.92(3)
O11 K1 O11 2_676 1_556 130.61(4)
O12 K1 O13 2_675 2_676 103.91(3)
O12 K1 O13 . 2_676 130.41(3)
O5 K1 O13 4_566 2_676 50.78(3)
O5 K1 O13 3_556 2_676 102.19(3)
O13 K1 O13 . 2_676 173.46(3)
O13 K1 O13 2_675 2_676 104.67(3)
O11 K1 O13 2_676 2_676 43.74(3)
O11 K1 O13 1_556 2_676 91.89(3)
O12 K1 O13 2_675 1_556 130.41(3)
O12 K1 O13 . 1_556 103.91(3)
O5 K1 O13 4_566 1_556 102.19(3)
O5 K1 O13 3_556 1_556 50.78(3)
O13 K1 O13 . 1_556 104.67(3)
O13 K1 O13 2_675 1_556 173.46(3)
O11 K1 O13 2_676 1_556 91.89(3)
O11 K1 O13 1_556 1_556 43.74(3)
O13 K1 O13 2_676 1_556 68.79(4)
O12 K1 S1 2_675 2_675 25.01(2)
O12 K1 S1 . 2_675 100.14(3)
O5 K1 S1 4_566 2_675 89.35(3)
O5 K1 S1 3_556 2_675 110.94(3)
O13 K1 S1 . 2_675 83.10(3)
O13 K1 S1 2_675 2_675 25.29(2)
O11 K1 S1 2_676 2_675 67.69(2)
O11 K1 S1 1_556 2_675 161.09(2)
O13 K1 S1 2_676 2_675 102.79(2)
O13 K1 S1 1_556 2_675 153.82(2)
O12 K1 S1 2_675 . 100.14(3)
O12 K1 S1 . . 25.01(2)
O5 K1 S1 4_566 . 110.94(3)
O5 K1 S1 3_556 . 89.34(3)
O13 K1 S1 . . 25.29(2)
O13 K1 S1 2_675 . 83.11(3)
O11 K1 S1 2_676 . 161.09(2)
O11 K1 S1 1_556 . 67.69(2)
O13 K1 S1 2_676 . 153.82(2)
O13 K1 S1 1_556 . 102.79(2)
S1 K1 S1 2_675 . 94.639(16)
O12 K2 O12 . 2_665 105.71(5)
O12 K2 O9 . . 130.48(3)
O12 K2 O9 2_665 . 99.55(3)
O12 K2 O9 . 2_665 99.55(3)
O12 K2 O9 2_665 2_665 130.48(3)
O9 K2 O9 . 2_665 95.09(6)
O12 K2 O11 . 1_556 65.36(3)
O12 K2 O11 2_665 1_556 154.90(3)
O9 K2 O11 . 1_556 73.70(4)
O9 K2 O11 2_665 1_556 74.59(4)
O12 K2 O11 . 2_666 154.90(3)
O12 K2 O11 2_665 2_666 65.36(3)
O9 K2 O11 . 2_666 74.59(4)
O9 K2 O11 2_665 2_666 73.70(4)
O11 K2 O11 1_556 2_666 132.26(5)
O12 K2 O1 . . 60.09(3)
O12 K2 O1 2_665 . 90.03(3)
O9 K2 O1 . . 78.33(4)
O9 K2 O1 2_665 . 139.37(4)
O11 K2 O1 1_556 . 65.03(3)
O11 K2 O1 2_666 . 139.10(3)
O12 K2 O1 . 2_665 90.03(3)
O12 K2 O1 2_665 2_665 60.10(3)
O9 K2 O1 . 2_665 139.37(4)
O9 K2 O1 2_665 2_665 78.33(4)
O11 K2 O1 1_556 2_665 139.10(3)
O11 K2 O1 2_666 2_665 65.03(3)
O1 K2 O1 . 2_665 131.29(5)
O12 K2 K1 . . 36.31(2)
O12 K2 K1 2_665 . 139.71(3)
O9 K2 K1 . . 116.12(3)
O9 K2 K1 2_665 . 66.92(3)
O11 K2 K1 1_556 . 42.75(2)
O11 K2 K1 2_666 . 139.74(2)
O1 K2 K1 . . 80.05(2)
O1 K2 K1 2_665 . 98.25(2)
O12 K2 K1 . 1_545 139.71(3)
O12 K2 K1 2_665 1_545 36.31(2)
O9 K2 K1 . 1_545 66.92(3)
O9 K2 K1 2_665 1_545 116.12(3)
O11 K2 K1 1_556 1_545 139.74(2)
O11 K2 K1 2_666 1_545 42.75(2)
O1 K2 K1 . 1_545 98.25(2)
O1 K2 K1 2_665 1_545 80.05(2)
K1 K2 K1 . 1_545 175.911(17)
O12 K2 K2 . 1_556 127.14(3)
O12 K2 K2 2_665 1_556 127.14(3)
O9 K2 K2 . 1_556 47.55(3)
O9 K2 K2 2_665 1_556 47.55(3)
O11 K2 K2 1_556 1_556 66.13(2)
O11 K2 K2 2_666 1_556 66.13(2)
O1 K2 K2 . 1_556 114.35(3)
O1 K2 K2 2_665 1_556 114.35(3)
K1 K2 K2 . 1_556 92.044(9)
K1 K2 K2 1_545 1_556 92.044(9)
O12 K2 K2 . 1_554 52.86(3)
O12 K2 K2 2_665 1_554 52.86(3)
O9 K2 K2 . 1_554 132.45(3)
O9 K2 K2 2_665 1_554 132.45(3)
O11 K2 K2 1_556 1_554 113.87(2)
O11 K2 K2 2_666 1_554 113.87(2)
O1 K2 K2 . 1_554 65.65(3)
O1 K2 K2 2_665 1_554 65.65(3)
K1 K2 K2 . 1_554 87.956(9)
K1 K2 K2 1_545 1_554 87.956(9)
K2 K2 K2 1_556 1_554 180.0
O12 K2 H9B . . 145.3(6)
O12 K2 H9B 2_665 . 96.3(6)
O9 K2 H9B . . 16.1(6)
O9 K2 H9B 2_665 . 85.4(6)
O11 K2 H9B 1_556 . 83.3(6)
O11 K2 H9B 2_666 . 59.4(6)
O1 K2 H9B . . 94.0(6)
O1 K2 H9B 2_665 . 124.5(6)
K1 K2 H9B . . 123.1(6)
K1 K2 H9B 1_545 . 60.6(6)
K2 K2 H9B 1_556 . 39.5(6)
K2 K2 H9B 1_554 . 140.5(6)
O1 C1 C2 . . 113.41(12)
O1 C1 S1 . . 112.02(10)
C2 C1 S1 . . 110.00(10)
O1 C1 H1 . . 108.2(12)
C2 C1 H1 . . 107.6(11)
S1 C1 H1 . . 105.2(11)
O2 C2 C3 . . 108.66(11)
O2 C2 C1 . . 111.77(11)
C3 C2 C1 . . 108.82(12)
O2 C2 H2 . . 110.9(13)
C3 C2 H2 . . 104.6(13)
C1 C2 H2 . . 111.7(13)
O3 C3 C2 . . 105.10(11)
O3 C3 C4 . . 110.15(12)
C2 C3 C4 . . 112.67(12)
O3 C3 H3 . . 109.2(14)
C2 C3 H3 . . 109.4(14)
C4 C3 H3 . . 110.2(13)
O4 C4 C5 . . 111.81(12)
O4 C4 C3 . . 111.94(12)
C5 C4 C3 . . 109.69(12)
O4 C4 H4 . . 102.4(14)
C5 C4 H4 . . 111.7(14)
C3 C4 H4 . . 109.1(13)
O5 C5 C4 . . 113.00(13)
O5 C5 H5A . . 108.0(13)
C4 C5 H5A . . 109.8(13)
O5 C5 H5B . . 110.5(13)
C4 C5 H5B . . 109.7(13)
H5A C5 H5B . . 105.5(19)
C1 O1 K2 . . 119.01(9)
C1 O1 H1O . . 110.1(19)
K2 O1 H1O . . 95.8(18)
C2 O2 H2O . . 110.5(18)
C3 O3 H3O . . 108.4(18)
C4 O4 H4O . . 113(2)
C5 O5 K1 . 3_546 130.19(10)
C5 O5 H5O . . 107.9(17)
K1 O5 H5O 3_546 . 89.8(17)
O11 S1 O13 . . 112.64(7)
O11 S1 O12 . . 112.71(7)
O13 S1 O12 . . 111.46(7)
O11 S1 C1 . . 107.93(7)
O13 S1 C1 . . 104.94(7)
O12 S1 C1 . . 106.60(7)
O11 S1 K1 . . 142.67(5)
O13 S1 K1 . . 58.23(5)
O12 S1 K1 . . 54.30(5)
C1 S1 K1 . . 109.38(5)
O11 S1 K1 . 1_554 56.47(5)
O13 S1 K1 . 1_554 67.11(5)
O12 S1 K1 . 1_554 101.22(5)
C1 S1 K1 . 1_554 151.95(5)
K1 S1 K1 . 1_554 89.650(8)
S1 O11 K2 . 1_554 130.34(7)
S1 O11 K1 . 1_554 100.55(6)
K2 O11 K1 1_554 1_554 99.38(3)
S1 O12 K2 . . 130.00(6)
S1 O12 K1 . . 100.69(6)
K2 O12 K1 . . 107.94(4)
S1 O13 K1 . . 96.48(6)
S1 O13 K1 . 1_554 89.37(5)
K1 O13 K1 . 1_554 104.67(3)
K2 O9 H9A . . 105(2)
K2 O9 H9B . . 97(2)
H9A O9 H9B . . 102(3)

loop_
_geom_bond_atom_site_label_1
_geom_bond_atom_site_label_2
_geom_bond_site_symmetry_2
_geom_bond_distance
K1 O12 2_675 2.8161(12)
K1 O12 . 2.8162(12)
K1 O5 4_566 2.8505(11)
K1 O5 3_556 2.8505(11)
K1 O13 . 2.9160(12)
K1 O13 2_675 2.9160(12)
K1 O11 2_676 3.1131(12)
K1 O11 1_556 3.1131(12)
K1 O13 2_676 3.3824(13)
K1 O13 1_556 3.3824(13)
K1 S1 2_675 3.4078(5)
K1 S1 . 3.4079(5)
K2 O12 . 2.7787(12)
K2 O12 2_665 2.7787(12)
K2 O9 . 2.8002(14)
K2 O9 2_665 2.8003(14)
K2 O11 1_556 2.8149(12)
K2 O11 2_666 2.8149(12)
K2 O1 . 2.9854(12)
K2 O1 2_665 2.9855(12)
K2 K1 1_545 4.52458(10)
K2 K2 1_556 4.99388(9)
K2 K2 1_554 4.99392(10)
K2 H9B . 3.02(3)
C1 O1 . 1.3998(18)
C1 C2 . 1.538(2)
C1 S1 . 1.8141(15)
C1 H1 . 0.98(2)
C2 O2 . 1.4233(18)
C2 C3 . 1.530(2)
C2 H2 . 0.93(2)
C3 O3 . 1.4274(18)
C3 C4 . 1.531(2)
C3 H3 . 0.95(2)
C4 O4 . 1.4281(18)
C4 C5 . 1.522(2)
C4 H4 . 0.95(2)
C5 O5 . 1.4313(18)
C5 H5A . 0.95(2)
C5 H5B . 0.94(2)
O1 H1O . 0.80(3)
O2 H2O . 0.77(3)
O3 H3O . 0.85(3)
O4 H4O . 0.76(3)
O5 K1 3_546 2.8505(11)
O5 H5O . 0.78(3)
S1 O11 . 1.4579(11)
S1 O13 . 1.4650(11)
S1 O12 . 1.4665(11)
S1 K1 1_554 3.6713(5)
O11 K2 1_554 2.8149(12)
O11 K1 1_554 3.1131(12)
O13 K1 1_554 3.3824(13)
O9 H9A . 0.81(3)
O9 H9B . 0.84(3)

loop_
_geom_hbond_atom_site_label_D
_geom_hbond_atom_site_label_H
_geom_hbond_atom_site_label_A
_geom_hbond_site_symmetry_A
_geom_hbond_distance_DH
_geom_hbond_distance_HA
_geom_hbond_distance_DA
_geom_hbond_angle_DHA
O1 H1O O9 1_554 0.80(3) 1.90(3) 2.6716(19) 160(2)
O2 H2O O1 1_554 0.77(3) 2.35(3) 2.9810(17) 141(2)
O2 H2O O11 . 0.77(3) 2.41(2) 2.9935(16) 134(2)
O3 H3O O4 1_556 0.85(3) 1.91(3) 2.7609(17) 173(3)
O4 H4O O2 3 0.76(3) 2.17(3) 2.8586(17) 151(3)
O5 H5O O13 3_545 0.78(3) 2.03(3) 2.7152(17) 146(2)
O9 H9A O5 3_546 0.81(3) 1.95(3) 2.7426(18) 167(3)
O9 H9B O12 2_666 0.84(3) 1.90(3) 2.7289(17) 170(3)

loop_
_geom_torsion_atom_site_label_1
_geom_torsion_atom_site_label_2
_geom_torsion_atom_site_label_3
_geom_torsion_atom_site_label_4
_geom_torsion_site_symmetry_1
_geom_torsion_site_symmetry_4
_geom_torsion
O1 C1 C2 O2 . . -44.09(16)
S1 C1 C2 O2 . . 82.24(13)
O1 C1 C2 C3 . . 75.92(15)
S1 C1 C2 C3 . . -157.75(10)
O2 C2 C3 O3 . . -169.41(11)
C1 C2 C3 O3 . . 68.67(14)
O2 C2 C3 C4 . . -49.45(15)
C1 C2 C3 C4 . . -171.36(11)
O3 C3 C4 O4 . . 60.33(15)
C2 C3 C4 O4 . . -56.67(16)
O3 C3 C4 C5 . . -64.38(15)
C2 C3 C4 C5 . . 178.61(12)
O4 C4 C5 O5 . . 52.08(17)
C3 C4 C5 O5 . . 176.87(12)
C2 C1 O1 K2 . . 162.60(8)
S1 C1 O1 K2 . . 37.34(13)
C4 C5 O5 K1 . 3_546 159.72(9)
O1 C1 S1 O11 . . 84.07(12)
C2 C1 S1 O11 . . -43.04(11)
O1 C1 S1 O13 . . -155.59(11)
C2 C1 S1 O13 . . 77.30(11)
O1 C1 S1 O12 . . -37.26(12)
C2 C1 S1 O12 . . -164.36(10)
O1 C1 S1 K1 . . -94.52(10)
C2 C1 S1 K1 . . 138.37(8)
O1 C1 S1 K1 . 1_554 135.22(9)
C2 C1 S1 K1 . 1_554 8.11(18)
O13 S1 O11 K2 . 1_554 150.63(7)
O12 S1 O11 K2 . 1_554 23.46(10)
C1 S1 O11 K2 . 1_554 -93.99(9)
K1 S1 O11 K2 . 1_554 83.82(10)
K1 S1 O11 K2 1_554 1_554 112.07(8)
O13 S1 O11 K1 . 1_554 38.57(7)
O12 S1 O11 K1 . 1_554 -88.61(6)
C1 S1 O11 K1 . 1_554 153.94(5)
K1 S1 O11 K1 . 1_554 -28.25(9)
O11 S1 O12 K2 . . -95.90(9)
O13 S1 O12 K2 . . 136.30(8)
C1 S1 O12 K2 . . 22.33(10)
K1 S1 O12 K2 . . 124.57(9)
K1 S1 O12 K2 1_554 . -154.07(6)
O11 S1 O12 K1 . . 139.53(6)
O13 S1 O12 K1 . . 11.73(7)
C1 S1 O12 K1 . . -102.24(6)
K1 S1 O12 K1 1_554 . 81.36(3)
O11 S1 O13 K1 . . -139.03(6)
O12 S1 O13 K1 . . -11.20(7)
C1 S1 O13 K1 . . 103.80(6)
K1 S1 O13 K1 1_554 . -104.69(4)
O11 S1 O13 K1 . 1_554 -34.34(6)
O12 S1 O13 K1 . 1_554 93.50(6)
C1 S1 O13 K1 . 1_554 -151.50(5)
K1 S1 O13 K1 . 1_554 104.69(4)

_cod_database_fobs_code 2240978
